data_7249670
loop_
_publ_author_name
'Li, Qiuyu'
'Cao, Qiuyue'
'Xi, Jing'
'Zhang, Ziyi'
'Binling, Yao'
'Shao, Dong'
'Deng, Yi-Fei'
'Zhang, Yuan-Zhu'

_publ_section_title
;
 Structural regulation of three Fe-Co cyanometallate complexes: reactant
 ratio issue
;
_journal_name_full CrystEngComm
_journal_paper_doi 10.1039/D4CE01049C
_journal_year 2025
_chemical_formula_moiety 'C39 H33 B2 Co Fe2 N25, 4(C H4 O), 5(H2 O)'
_chemical_formula_sum 'C43 H59 B2 Co Fe2 N25 O9'
_chemical_formula_weight 1262.40
_space_group_crystal_system triclinic
_space_group_IT_number 2
_space_group_name_Hall '-P 1'
_space_group_name_H-M_alt 'P -1'
_atom_sites_solution_hydrogens mixed
_audit_creation_date 2024-07-24
_audit_creation_method
;
Olex2 1.5
(compiled 2023.03.06 svn.rbb2c1857 for OlexSys, GUI svn.r6748)
;
_audit_update_record
;
2024-10-12 deposited with the CCDC.	2024-12-03 downloaded from the CCDC.
;
_cell_angle_alpha 75.334(2)
_cell_angle_beta 83.4110(10)
_cell_angle_gamma 74.951(2)
_cell_formula_units_Z 2
_cell_length_a 11.5164(4)
_cell_length_b 16.3636(6)
_cell_length_c 16.3579(6)
_cell_measurement_reflns_used 9221
_cell_measurement_temperature 100.00
_cell_measurement_theta_max 26.26
_cell_measurement_theta_min 2.30
_cell_volume 2875.96(18)
_computing_cell_refinement 'SAINT V8.38A (Bruker, 2018)'
_computing_data_reduction 'SAINT V8.38A (Bruker, 2018)'
_computing_molecular_graphics 'Olex2 1.5 (Dolomanov et al., 2009)'
_computing_publication_material 'Olex2 1.5 (Dolomanov et al., 2009)'
_computing_structure_refinement 'XL  (Sheldrick, 2008)'
_diffrn_ambient_temperature 100.00
_diffrn_measured_fraction_theta_full 0.999
_diffrn_measured_fraction_theta_max 0.995
_diffrn_measurement_device_type 'CCD area detector'
_diffrn_measurement_method 'phi and omega scans'
_diffrn_radiation_monochromator graphite
_diffrn_radiation_type MoK\a
_diffrn_radiation_wavelength 0.71073
_diffrn_reflns_av_R_equivalents 0.0678
_diffrn_reflns_av_unetI/netI 0.0493
_diffrn_reflns_Laue_measured_fraction_full 0.999
_diffrn_reflns_Laue_measured_fraction_max 0.995
_diffrn_reflns_limit_h_max 14
_diffrn_reflns_limit_h_min -14
_diffrn_reflns_limit_k_max 20
_diffrn_reflns_limit_k_min -20
_diffrn_reflns_limit_l_max 20
_diffrn_reflns_limit_l_min -20
_diffrn_reflns_number 58468
_diffrn_reflns_point_group_measured_fraction_full 0.999
_diffrn_reflns_point_group_measured_fraction_max 0.995
_diffrn_reflns_theta_full 25.242
_diffrn_reflns_theta_max 26.480
_diffrn_reflns_theta_min 2.296
_diffrn_source_current 1.4
_diffrn_source_power 0.07
_diffrn_source_voltage 50.0
_exptl_absorpt_coefficient_mu 0.857
_exptl_absorpt_correction_T_max 0.835
_exptl_absorpt_correction_T_min 0.820
_exptl_absorpt_correction_type multi-scan
_exptl_absorpt_process_details sadabs
_exptl_crystal_colour 'clear reddish red'
_exptl_crystal_colour_lustre clear
_exptl_crystal_colour_modifier reddish
_exptl_crystal_colour_primary red
_exptl_crystal_density_diffrn 1.458
_exptl_crystal_description block
_exptl_crystal_F_000 1306
_exptl_crystal_size_max 0.231
_exptl_crystal_size_mid 0.223
_exptl_crystal_size_min 0.211
_refine_diff_density_max 1.464
_refine_diff_density_min -1.129
_refine_diff_density_rms 0.121
_refine_ls_extinction_method none
_refine_ls_goodness_of_fit_ref 1.060
_refine_ls_hydrogen_treatment constr
_refine_ls_matrix_type full
_refine_ls_number_parameters 740
_refine_ls_number_reflns 11845
_refine_ls_number_restraints 6
_refine_ls_restrained_S_all 1.060
_refine_ls_R_factor_all 0.0828
_refine_ls_R_factor_gt 0.0629
_refine_ls_shift/su_max 0.001
_refine_ls_shift/su_mean 0.000
_refine_ls_structure_factor_coef Fsqd
_refine_ls_weighting_details 'w=1/[\s^2^(Fo^2^)+(0.0890P)^2^+9.9408P] where P=(Fo^2^+2Fc^2^)/3'
_refine_ls_weighting_scheme calc
_refine_ls_wR_factor_gt 0.1696
_refine_ls_wR_factor_ref 0.1872
_reflns_Friedel_coverage 0.000
_reflns_number_gt 9389
_reflns_number_total 11845
_reflns_threshold_expression 'I > 2\s(I)'
_cod_data_source_file d4ce01049c2.cif
_cod_data_source_block lqy3282_0m
_cod_database_code 7249670
_shelx_shelxl_version_number 2014/7
_shelx_space_group_comment
;
The symmetry employed for this shelxl refinement is uniquely defined
by the following loop, which should always be used as a source of
symmetry information in preference to the above space-group names.
They are only intended as comments.
;
_shelx_estimated_absorpt_t_max 0.840
_shelx_estimated_absorpt_t_min 0.827
_olex2_refinement_description
;
1. Fixed Uiso
 At 1.2 times of:
  All B(H) groups, All C(H) groups
 At 1.5 times of:
  All C(H,H,H) groups, All O(H) groups, All O(H,H) groups
2. Uiso/Uaniso restraints and constraints
Uanis(C41) \\sim Ueq: with sigma of 0.01 and sigma for terminal atoms of 0.02
3.a Riding coordinates:
 O1(H1B), O4(H4), C39(H39A,H39B,H39C), O6(H6), C41(H41A,H41B,H41C), O8(H8A,
 H8B), O9(H9A,H9B), O5(H5D,H5E), O3(H3A,H3B), O7(H7A), O2(H2B,H2C), C21(H21A,
 H21B,H21C)
3.b Ternary CH refined with riding coordinates:
 C12(H12), B2(H2A), B1(H1A)
3.c Aromatic/amide H refined with riding coordinates:
 C1(H1), C8(H8), C10(H10), C14(H14), C20(H20), C24(H24), C26(H26), C28(H28),
 C30(H30), C34(H34), C38(H38), C40(H40), C42(H42), C43(H43), C11(H11), C23(H23),
  C3(H3), C25(H25), C13(H13), C7(H7), C29(H29), C15(H15), C31(H31), C2(H2),
 C33(H33), C17(H17), C35(H35), C9(H9), C37(H37), C19(H19)
3.d Idealised Me refined as rotating group:
 C5(H5A,H5B,H5C)
;
_olex2_submission_special_instructions 'No special instructions were received'

loop_
_space_group_symop_operation_xyz
'x, y, z'
'-x, -y, -z'

loop_
_atom_site_label
_atom_site_type_symbol
_atom_site_fract_x
_atom_site_fract_y
_atom_site_fract_z
_atom_site_U_iso_or_equiv
_atom_site_adp_type
_atom_site_occupancy
_atom_site_site_symmetry_order
_atom_site_calc_flag
_atom_site_refinement_flags_posn
_atom_site_refinement_flags_adp
_atom_site_refinement_flags_occupancy
_atom_site_disorder_assembly
_atom_site_disorder_group
Co1 Co 0.52301(4) 0.33943(3) 0.40535(3) 0.01454(14) Uani 1 1 d . . . . .
Fe2 Fe 0.24649(5) 0.16391(3) 0.59233(4) 0.02030(15) Uani 1 1 d . . . . .
Fe1 Fe 0.25227(5) 0.43540(5) 0.15508(4) 0.02504(17) Uani 1 1 d . . . . .
N10 N 0.4080(3) 0.4532(2) 0.4452(2) 0.0162(6) Uani 1 1 d . . . . .
N11 N 0.6193(3) 0.4383(2) 0.3704(2) 0.0161(6) Uani 1 1 d . . . . .
N12 N 0.4370(3) 0.5269(2) 0.3954(2) 0.0169(6) Uani 1 1 d . . . . .
N15 N 0.6751(3) 0.2734(2) 0.4807(2) 0.0193(7) Uani 1 1 d . . . . .
N13 N 0.6418(3) 0.2865(2) 0.3092(2) 0.0209(7) Uani 1 1 d . . . . .
N14 N 0.7610(3) 0.2861(2) 0.3052(2) 0.0205(7) Uani 1 1 d . . . . .
N16 N 0.7869(3) 0.2806(2) 0.4484(2) 0.0202(7) Uani 1 1 d . . . . .
N9 N 0.3934(3) 0.3769(2) 0.3153(2) 0.0232(7) Uani 1 1 d . . . . .
N17 N 0.4267(3) 0.2596(2) 0.4846(2) 0.0214(7) Uani 1 1 d . . . . .
N20 N 0.3644(3) 0.0517(2) 0.6047(2) 0.0234(7) Uani 1 1 d . . . . .
N3 N 0.1450(3) 0.5449(3) 0.1772(2) 0.0270(8) Uani 1 1 d . . . . .
N25 N 0.1687(3) 0.0625(2) 0.4966(2) 0.0249(8) Uani 1 1 d . . . . .
N4 N 0.1260(3) 0.6183(3) 0.1134(2) 0.0289(8) Uani 1 1 d . . . . .
N5 N 0.3717(3) 0.5038(3) 0.1058(2) 0.0295(9) Uani 1 1 d . . . . .
N24 N 0.1890(3) 0.1422(2) 0.4919(2) 0.0225(7) Uani 1 1 d . . . . .
N21 N 0.3305(3) -0.0183(2) 0.5935(2) 0.0244(8) Uani 1 1 d . . . . .
N22 N 0.1303(3) 0.1025(2) 0.6646(2) 0.0266(8) Uani 1 1 d . . . . .
N23 N 0.1213(3) 0.0254(2) 0.6517(2) 0.0253(8) Uani 1 1 d . . . . .
C1 C 0.2912(3) 0.4777(3) 0.4654(2) 0.0188(8) Uani 1 1 d . . . . .
H1 H 0.2451 0.4402 0.4998 0.023 Uiso 1 1 calc R U . . .
N1 N 0.1855(3) 0.4640(3) 0.0427(2) 0.0324(9) Uani 1 1 d . . . . .
N6 N 0.3344(3) 0.5833(3) 0.0518(2) 0.0313(9) Uani 1 1 d . . . . .
N2 N 0.1709(4) 0.5462(3) -0.0068(2) 0.0359(10) Uani 1 1 d . . . . .
N7 N 0.0554(3) 0.3420(3) 0.2440(2) 0.0299(8) Uani 1 1 d . . . . .
C4 C 0.5559(3) 0.5198(2) 0.3621(2) 0.0171(7) Uani 1 1 d . . . . .
C6 C 0.7376(3) 0.4230(3) 0.3468(2) 0.0183(8) Uani 1 1 d . . . . .
C8 C 0.6920(4) 0.2209(3) 0.5582(3) 0.0234(9) Uani 1 1 d . . . . .
H8 H 0.6295 0.2035 0.5964 0.028 Uiso 1 1 calc R U . . .
O1 O 0.3564(4) 0.7692(3) 0.2395(3) 0.0555(11) Uani 1 1 d . . . . .
H1B H 0.4037 0.7896 0.2125 0.083 Uiso 1 1 d R U . . .
C10 C 0.6309(4) 0.2491(3) 0.2479(3) 0.0226(8) Uani 1 1 d . . . . .
H10 H 0.5575 0.2398 0.2353 0.027 Uiso 1 1 calc R U . . .
C12 C 0.8029(3) 0.3279(3) 0.3609(3) 0.0201(8) Uani 1 1 d . . . . .
H12 H 0.8908 0.3240 0.3475 0.024 Uiso 1 1 calc R U . . .
C14 C 0.2447(4) 0.5665(3) 0.4290(3) 0.0242(9) Uani 1 1 d . . . . .
H14 H 0.1641 0.5993 0.4342 0.029 Uiso 1 1 calc R U . . .
N18 N 0.0695(4) 0.3443(3) 0.5669(3) 0.0393(10) Uani 1 1 d . . . . .
C16 C 0.3317(4) 0.4011(3) 0.2586(3) 0.0226(9) Uani 1 1 d . . . . .
C18 C 0.1339(4) 0.2756(3) 0.5774(3) 0.0264(9) Uani 1 1 d . . . . .
C20 C 0.0745(4) 0.5644(3) 0.2434(3) 0.0277(10) Uani 1 1 d . . . . .
H20 H 0.0699 0.5254 0.2970 0.033 Uiso 1 1 calc R U . . .
C22 C 0.3594(3) 0.2234(2) 0.5253(3) 0.0197(8) Uani 1 1 d . . . . .
C24 C 0.8226(4) 0.2500(3) 0.2426(3) 0.0238(9) Uani 1 1 d . . . . .
H24 H 0.9062 0.2431 0.2277 0.029 Uiso 1 1 calc R U . . .
C26 C 0.1682(4) 0.1888(3) 0.4127(3) 0.0250(9) Uani 1 1 d . . . . .
H26 H 0.1753 0.2471 0.3918 0.030 Uiso 1 1 calc R U . . .
C28 C 0.4881(4) 0.4937(4) 0.1182(3) 0.0312(10) Uani 1 1 d . . . . .
H28 H 0.5367 0.4442 0.1534 0.037 Uiso 1 1 calc R U . . .
C30 C 0.7417(4) 0.2251(3) 0.2046(3) 0.0256(9) Uani 1 1 d . . . . .
H30 H 0.7574 0.1975 0.1586 0.031 Uiso 1 1 calc R U . . .
C32 C 0.1305(4) 0.3747(3) 0.2102(3) 0.0259(9) Uani 1 1 d . . . . .
C34 C 0.8142(4) 0.1954(3) 0.5752(3) 0.0278(9) Uani 1 1 d . . . . .
H34 H 0.8496 0.1590 0.6256 0.033 Uiso 1 1 calc R U . . .
C36 C 0.3007(4) 0.1881(3) 0.6880(3) 0.0289(10) Uani 1 1 d . . . . .
N19 N 0.3322(5) 0.2024(3) 0.7457(3) 0.0442(11) Uani 1 1 d . . . . .
N8 N 0.4038(5) 0.2622(3) 0.1213(3) 0.0455(12) Uani 1 1 d . . . . .
C38 C 0.6038(4) 0.5915(3) 0.3248(3) 0.0244(9) Uani 1 1 d . . . . .
H38 H 0.5559 0.6494 0.3178 0.029 Uiso 1 1 calc R U . . .
C40 C 0.8719(4) 0.2340(3) 0.5038(3) 0.0249(9) Uani 1 1 d . . . . .
H40 H 0.9561 0.2291 0.4949 0.030 Uiso 1 1 calc R U . . .
C42 C 0.4827(4) 0.0271(3) 0.6154(3) 0.0282(9) Uani 1 1 d . . . . .
H42 H 0.5301 0.0634 0.6242 0.034 Uiso 1 1 calc R U . . .
C43 C 0.3398(4) 0.5954(3) 0.3848(3) 0.0241(9) Uani 1 1 d . . . . .
H43 H 0.3382 0.6528 0.3527 0.029 Uiso 1 1 calc R U . . .
C11 C 0.0477(4) -0.0090(3) 0.7130(3) 0.0296(10) Uani 1 1 d . . . . .
H11 H 0.0276 -0.0630 0.7187 0.036 Uiso 1 1 calc R U . . .
C23 C 0.7934(4) 0.4895(3) 0.3103(3) 0.0238(9) Uani 1 1 d . . . . .
H23 H 0.8768 0.4776 0.2937 0.029 Uiso 1 1 calc R U . . .
C3 C 0.5272(4) 0.5659(4) 0.0723(3) 0.0339(11) Uani 1 1 d . . . . .
H3 H 0.6054 0.5756 0.0698 0.041 Uiso 1 1 calc R U . . .
C25 C 0.0085(4) 0.6504(3) 0.2225(3) 0.0336(11) Uani 1 1 d . . . . .
H25 H -0.0488 0.6808 0.2576 0.040 Uiso 1 1 calc R U . . .
C13 C 0.7243(4) 0.5741(3) 0.2987(3) 0.0270(9) Uani 1 1 d . . . . .
H13 H 0.7603 0.6210 0.2724 0.032 Uiso 1 1 calc R U . . .
C27 C 0.3485(4) 0.3273(4) 0.1344(3) 0.0346(12) Uani 1 1 d . . . . .
C7 C 0.1348(4) 0.1400(3) 0.3657(3) 0.0304(10) Uani 1 1 d . . . . .
H7 H 0.1151 0.1575 0.3080 0.036 Uiso 1 1 calc R U . . .
C29 C 0.4281(4) -0.0854(3) 0.5974(3) 0.0306(10) Uani 1 1 d . . . . .
H29 H 0.4288 -0.1417 0.5911 0.037 Uiso 1 1 calc R U . . .
C15 C 0.0060(4) 0.0469(3) 0.7663(3) 0.0369(12) Uani 1 1 d . . . . .
H15 H -0.0478 0.0399 0.8147 0.044 Uiso 1 1 calc R U . . .
C31 C 0.0607(4) 0.1162(3) 0.7334(3) 0.0328(11) Uani 1 1 d . . . . .
H31 H 0.0500 0.1656 0.7564 0.039 Uiso 1 1 calc R U . . .
C2 C 0.1364(4) 0.0603(3) 0.4208(3) 0.0313(10) Uani 1 1 d . . . . .
H2 H 0.1178 0.0121 0.4074 0.038 Uiso 1 1 calc R U . . .
C33 C 0.5261(4) -0.0596(3) 0.6119(3) 0.0322(10) Uani 1 1 d . . . . .
H33 H 0.6065 -0.0935 0.6182 0.039 Uiso 1 1 calc R U . . .
C17 C 0.1536(4) 0.4159(4) -0.0021(3) 0.0367(12) Uani 1 1 d . . . . .
H17 H 0.1549 0.3558 0.0171 0.044 Uiso 1 1 calc R U . . .
C35 C 0.0445(4) 0.6822(3) 0.1393(3) 0.0338(11) Uani 1 1 d . . . . .
H35 H 0.0161 0.7395 0.1064 0.041 Uiso 1 1 calc R U . . .
C9 C 0.1296(4) 0.5491(4) -0.0816(3) 0.0427(14) Uani 1 1 d . . . . .
H9 H 0.1114 0.5991 -0.1269 0.051 Uiso 1 1 calc R U . . .
C37 C 0.4280(4) 0.6208(4) 0.0309(3) 0.0353(11) Uani 1 1 d . . . . .
H37 H 0.4262 0.6760 -0.0062 0.042 Uiso 1 1 calc R U . . .
C19 C 0.1183(5) 0.4673(5) -0.0812(3) 0.0455(15) Uani 1 1 d . . . . .
H19 H 0.0920 0.4496 -0.1255 0.055 Uiso 1 1 calc R U . . .
B2 B 0.1980(4) -0.0090(3) 0.5789(3) 0.0263(10) Uani 1 1 d . . . . .
H2A H 0.1830 -0.0652 0.5745 0.032 Uiso 1 1 calc R U . . .
B1 B 0.2019(5) 0.6154(4) 0.0291(3) 0.0331(12) Uani 1 1 d . . . . .
H1A H 0.1862 0.6735 -0.0117 0.040 Uiso 1 1 calc R U . . .
O4 O 0.6580(8) 0.0992(4) 0.0980(4) 0.114(3) Uani 1 1 d . . . . .
H4 H 0.5920 0.1066 0.0778 0.171 Uiso 1 1 d R U . . .
C39 C 0.6513(10) 0.0372(5) 0.1747(5) 0.084(3) Uani 1 1 d . . . . .
H39A H 0.6500 -0.0182 0.1625 0.126 Uiso 1 1 d R U . . .
H39B H 0.7214 0.0288 0.2074 0.126 Uiso 1 1 d R U . . .
H39C H 0.5775 0.0577 0.2074 0.126 Uiso 1 1 d R U . . .
C5 C 0.2659(6) 0.7534(5) 0.1959(5) 0.0628(18) Uani 1 1 d . . . . .
H5A H 0.2335 0.8058 0.1528 0.094 Uiso 1 1 calc R U . . .
H5B H 0.2008 0.7385 0.2365 0.094 Uiso 1 1 calc R U . . .
H5C H 0.3018 0.7050 0.1687 0.094 Uiso 1 1 calc R U . . .
O6 O 0.3374(9) -0.0061(6) 0.1253(5) 0.138(3) Uani 1 1 d . . . . .
H6 H 0.3837 0.0227 0.1004 0.207 Uiso 1 1 d R U . . .
C41 C 0.3023(11) -0.0011(9) 0.2121(7) 0.123(4) Uani 1 1 d . U . . .
H41A H 0.2151 0.0226 0.2170 0.185 Uiso 1 1 d R U . . .
H41B H 0.3439 0.0371 0.2283 0.185 Uiso 1 1 d R U . . .
H41C H 0.3234 -0.0593 0.2495 0.185 Uiso 1 1 d R U . . .
O8 O 0.9978(8) 0.1158(4) -0.0156(4) 0.110(2) Uani 1 1 d . . . . .
H8A H 1.0549 0.0728 -0.0148 0.165 Uiso 1 1 d R U . . .
H8B H 0.9392 0.0905 0.0039 0.165 Uiso 1 1 d R U . . .
O9 O 0.8134(8) 0.0348(5) -0.0167(4) 0.132(3) Uani 1 1 d . . . . .
H9A H 0.7679 0.0562 0.0228 0.198 Uiso 1 1 d R U . . .
H9B H 0.7641 0.0225 -0.0487 0.198 Uiso 1 1 d R U . . .
O5 O 0.4768(7) 0.1572(5) 0.8757(4) 0.107(2) Uani 1 1 d . . . . .
H5D H 0.5319 0.1121 0.8787 0.161 Uiso 1 1 d R U . . .
H5E H 0.4330 0.1694 0.8354 0.161 Uiso 1 1 d R U . . .
O3 O 0.4478(8) 0.1323(5) 0.0401(5) 0.119(3) Uani 1 1 d . . . . .
H3A H 0.4257 0.1605 -0.0106 0.178 Uiso 1 1 d R U . . .
H3B H 0.4012 0.1524 0.0751 0.178 Uiso 1 1 d R U . . .
O7 O 0.0423(6) 0.1545(4) 0.1352(4) 0.0913(18) Uani 1 1 d . . . . .
H7A H 0.0107 0.1379 0.0991 0.137 Uiso 1 1 d R U . . .
O2 O -0.0140(6) 0.4716(5) 0.4296(4) 0.112(2) Uani 1 1 d . . . . .
H2B H 0.0000 0.4464 0.4702 0.169 Uiso 1 1 d R U . . .
H2C H -0.0476 0.5271 0.4194 0.169 Uiso 1 1 d R U . . .
C21 C 0.1122(15) 0.2010(10) 0.0976(10) 0.174(8) Uani 1 1 d . . . . .
H21A H 0.1228 0.2004 0.0374 0.262 Uiso 1 1 d R U . . .
H21B H 0.1901 0.1776 0.1236 0.262 Uiso 1 1 d R U . . .
H21C H 0.0794 0.2610 0.1035 0.262 Uiso 1 1 d R U . . .

loop_
_atom_site_aniso_label
_atom_site_aniso_U_11
_atom_site_aniso_U_22
_atom_site_aniso_U_33
_atom_site_aniso_U_23
_atom_site_aniso_U_13
_atom_site_aniso_U_12
Co1 0.0101(2) 0.0149(3) 0.0185(3) -0.00288(19) 0.00255(19) -0.00512(19)
Fe2 0.0144(3) 0.0122(3) 0.0313(3) -0.0016(2) 0.0062(2) -0.0046(2)
Fe1 0.0177(3) 0.0512(4) 0.0133(3) -0.0090(3) 0.0035(2) -0.0210(3)
N10 0.0139(15) 0.0166(15) 0.0185(16) -0.0032(12) 0.0015(12) -0.0060(12)
N11 0.0144(15) 0.0183(16) 0.0161(15) -0.0037(12) 0.0008(12) -0.0060(13)
N12 0.0175(16) 0.0151(15) 0.0182(16) -0.0038(12) -0.0005(13) -0.0043(13)
N15 0.0108(15) 0.0201(16) 0.0247(17) -0.0022(13) 0.0040(13) -0.0049(13)
N13 0.0133(16) 0.0225(17) 0.0286(18) -0.0083(14) 0.0051(13) -0.0075(13)
N14 0.0141(16) 0.0220(17) 0.0272(18) -0.0083(14) 0.0069(13) -0.0084(13)
N16 0.0101(15) 0.0239(17) 0.0251(18) -0.0040(14) 0.0017(13) -0.0044(13)
N9 0.0168(17) 0.035(2) 0.0219(18) -0.0130(15) 0.0036(14) -0.0091(15)
N17 0.0132(16) 0.0153(16) 0.0326(19) -0.0029(14) 0.0035(14) -0.0027(13)
N20 0.0199(17) 0.0136(16) 0.033(2) 0.0009(14) 0.0042(14) -0.0062(13)
N3 0.0191(17) 0.051(2) 0.0156(17) -0.0047(16) 0.0003(13) -0.0195(17)
N25 0.0225(18) 0.0155(16) 0.036(2) -0.0060(15) 0.0059(15) -0.0063(14)
N4 0.0221(18) 0.046(2) 0.0169(17) 0.0022(16) 0.0006(14) -0.0160(17)
N5 0.0214(18) 0.058(3) 0.0160(17) -0.0097(17) 0.0039(14) -0.0228(18)
N24 0.0136(16) 0.0133(15) 0.037(2) -0.0013(14) 0.0048(14) -0.0042(13)
N21 0.0214(18) 0.0117(15) 0.036(2) -0.0005(14) 0.0047(15) -0.0042(13)
N22 0.0231(18) 0.0177(17) 0.037(2) -0.0036(15) 0.0106(16) -0.0091(14)
N23 0.0189(17) 0.0143(16) 0.039(2) -0.0024(15) 0.0075(15) -0.0058(13)
C1 0.0135(18) 0.024(2) 0.0205(19) -0.0082(16) 0.0024(15) -0.0054(15)
N1 0.0216(19) 0.068(3) 0.0158(17) -0.0109(18) 0.0055(14) -0.0266(19)
N6 0.028(2) 0.059(3) 0.0155(17) -0.0088(17) 0.0048(15) -0.0264(19)
N2 0.028(2) 0.077(3) 0.0093(16) -0.0035(18) 0.0025(14) -0.033(2)
N7 0.0216(19) 0.045(2) 0.0239(19) -0.0026(17) 0.0033(15) -0.0173(17)
C4 0.0190(19) 0.0173(18) 0.0161(18) -0.0036(14) 0.0010(15) -0.0072(15)
C6 0.0151(18) 0.024(2) 0.0189(19) -0.0061(15) 0.0023(15) -0.0097(15)
C8 0.020(2) 0.0172(19) 0.028(2) 0.0020(16) -0.0013(17) -0.0029(16)
O1 0.064(3) 0.055(3) 0.045(2) -0.0014(19) -0.002(2) -0.020(2)
C10 0.023(2) 0.020(2) 0.027(2) -0.0086(16) 0.0043(17) -0.0080(16)
C12 0.0118(18) 0.024(2) 0.027(2) -0.0073(16) 0.0057(15) -0.0090(15)
C14 0.0158(19) 0.020(2) 0.035(2) -0.0087(17) -0.0013(17) 0.0006(16)
N18 0.025(2) 0.021(2) 0.064(3) -0.0076(19) 0.0103(19) 0.0010(16)
C16 0.0150(19) 0.038(2) 0.021(2) -0.0129(18) 0.0060(16) -0.0131(17)
C18 0.019(2) 0.024(2) 0.036(2) -0.0051(18) 0.0096(17) -0.0106(18)
C20 0.025(2) 0.046(3) 0.018(2) -0.0082(19) 0.0055(17) -0.020(2)
C22 0.0155(19) 0.0120(17) 0.029(2) -0.0040(15) 0.0025(16) -0.0005(15)
C24 0.0170(19) 0.022(2) 0.030(2) -0.0067(17) 0.0098(16) -0.0030(16)
C26 0.0135(19) 0.020(2) 0.036(2) -0.0012(17) 0.0044(17) -0.0021(15)
C28 0.021(2) 0.060(3) 0.022(2) -0.018(2) 0.0064(17) -0.021(2)
C30 0.028(2) 0.022(2) 0.026(2) -0.0078(17) 0.0067(17) -0.0075(17)
C32 0.020(2) 0.045(3) 0.0163(19) -0.0075(18) -0.0006(16) -0.0134(19)
C34 0.023(2) 0.021(2) 0.033(2) 0.0033(18) -0.0074(18) -0.0006(17)
C36 0.031(2) 0.017(2) 0.038(3) -0.0022(18) 0.005(2) -0.0111(18)
N19 0.062(3) 0.032(2) 0.042(3) -0.0038(19) -0.006(2) -0.020(2)
N8 0.053(3) 0.064(3) 0.038(2) -0.030(2) 0.013(2) -0.034(3)
C38 0.030(2) 0.0173(19) 0.026(2) -0.0020(16) 0.0043(17) -0.0103(17)
C40 0.0124(19) 0.024(2) 0.035(2) -0.0066(18) -0.0040(17) 0.0010(16)
C42 0.020(2) 0.022(2) 0.036(2) 0.0024(18) 0.0016(18) -0.0035(17)
C43 0.022(2) 0.0174(19) 0.030(2) -0.0058(17) -0.0025(17) -0.0001(16)
C11 0.023(2) 0.021(2) 0.044(3) -0.0013(19) 0.0080(19) -0.0119(17)
C23 0.022(2) 0.027(2) 0.026(2) -0.0093(17) 0.0082(17) -0.0142(17)
C3 0.024(2) 0.064(3) 0.027(2) -0.023(2) 0.0105(18) -0.028(2)
C25 0.031(2) 0.046(3) 0.030(2) -0.010(2) 0.0060(19) -0.021(2)
C13 0.029(2) 0.023(2) 0.030(2) -0.0038(17) 0.0078(18) -0.0157(18)
C27 0.031(2) 0.069(4) 0.020(2) -0.019(2) 0.0069(18) -0.033(3)
C7 0.022(2) 0.032(2) 0.035(2) -0.008(2) 0.0009(18) -0.0053(18)
C29 0.031(2) 0.0107(18) 0.040(3) 0.0018(17) 0.011(2) -0.0001(17)
C15 0.028(2) 0.033(3) 0.045(3) -0.001(2) 0.016(2) -0.014(2)
C31 0.032(2) 0.023(2) 0.042(3) -0.0079(19) 0.017(2) -0.0117(19)
C2 0.026(2) 0.029(2) 0.041(3) -0.011(2) 0.0032(19) -0.0101(19)
C33 0.020(2) 0.022(2) 0.043(3) 0.0039(19) 0.0065(19) 0.0011(17)
C17 0.022(2) 0.080(4) 0.020(2) -0.020(2) 0.0052(17) -0.029(2)
C35 0.029(2) 0.046(3) 0.029(2) -0.001(2) 0.0026(19) -0.022(2)
C9 0.030(3) 0.093(4) 0.013(2) -0.005(2) 0.0014(18) -0.037(3)
C37 0.032(3) 0.060(3) 0.024(2) -0.013(2) 0.0090(19) -0.030(2)
C19 0.029(3) 0.104(5) 0.017(2) -0.020(3) 0.0032(18) -0.037(3)
B2 0.022(2) 0.015(2) 0.043(3) -0.007(2) 0.007(2) -0.0091(18)
B1 0.028(3) 0.059(4) 0.015(2) 0.002(2) 0.0023(19) -0.025(3)
O4 0.203(8) 0.101(5) 0.060(3) 0.027(3) -0.059(4) -0.099(5)
C39 0.147(8) 0.063(5) 0.054(4) 0.009(3) -0.034(5) -0.054(5)
C5 0.059(4) 0.075(5) 0.060(4) -0.016(4) -0.016(3) -0.019(4)
O6 0.187(9) 0.146(7) 0.103(6) -0.043(5) -0.047(6) -0.048(6)
C41 0.118(8) 0.170(11) 0.098(7) -0.059(7) 0.009(6) -0.043(8)
O8 0.170(7) 0.063(4) 0.102(5) -0.003(3) -0.026(5) -0.045(4)
O9 0.187(8) 0.151(7) 0.073(4) 0.001(4) -0.040(5) -0.080(6)
O5 0.123(6) 0.137(6) 0.083(4) -0.031(4) -0.016(4) -0.058(5)
O3 0.154(7) 0.098(5) 0.105(5) -0.035(4) -0.023(5) -0.015(5)
O7 0.083(4) 0.105(5) 0.088(4) -0.034(4) 0.026(3) -0.027(4)
O2 0.105(5) 0.128(6) 0.087(5) -0.009(4) 0.005(4) -0.017(4)
C21 0.216(16) 0.200(15) 0.190(14) -0.121(12) 0.095(13) -0.164(14)

loop_
_atom_type_symbol
_atom_type_description
_atom_type_scat_dispersion_real
_atom_type_scat_dispersion_imag
_atom_type_scat_source
C C 0.0033 0.0016 'International Tables Vol C Tables 4.2.6.8 and 6.1.1.4'
H H 0.0000 0.0000 'International Tables Vol C Tables 4.2.6.8 and 6.1.1.4'
B B 0.0013 0.0007 'International Tables Vol C Tables 4.2.6.8 and 6.1.1.4'
Co Co 0.3494 0.9721 'International Tables Vol C Tables 4.2.6.8 and 6.1.1.4'
Fe Fe 0.3463 0.8444 'International Tables Vol C Tables 4.2.6.8 and 6.1.1.4'
N N 0.0061 0.0033 'International Tables Vol C Tables 4.2.6.8 and 6.1.1.4'
O O 0.0106 0.0060 'International Tables Vol C Tables 4.2.6.8 and 6.1.1.4'

loop_
_geom_angle_atom_site_label_1
_geom_angle_atom_site_label_2
_geom_angle_atom_site_label_3
_geom_angle
_geom_angle_site_symmetry_1
_geom_angle_site_symmetry_3
_geom_angle_publ_flag
N11 Co1 N10 73.48(12) . . ?
N11 Co1 N15 82.19(12) . . ?
N11 Co1 N13 83.35(12) . . ?
N15 Co1 N10 114.80(13) . . ?
N15 Co1 N13 81.87(13) . . ?
N13 Co1 N10 148.55(13) . . ?
N9 Co1 N10 80.58(13) . . ?
N9 Co1 N11 103.80(13) . . ?
N9 Co1 N15 164.61(13) . . ?
N9 Co1 N13 84.74(13) . . ?
N17 Co1 N10 91.14(12) . . ?
N17 Co1 N11 156.27(14) . . ?
N17 Co1 N15 88.35(13) . . ?
N17 Co1 N13 116.90(13) . . ?
N17 Co1 N9 90.97(14) . . ?
N20 Fe2 N24 88.72(15) . . ?
N20 Fe2 N22 88.50(14) . . ?
N22 Fe2 N24 88.98(15) . . ?
C18 Fe2 N20 178.24(16) . . ?
C18 Fe2 N24 90.88(17) . . ?
C18 Fe2 N22 93.21(16) . . ?
C22 Fe2 N20 91.56(15) . . ?
C22 Fe2 N24 92.45(16) . . ?
C22 Fe2 N22 178.57(17) . . ?
C22 Fe2 C18 86.74(16) . . ?
C22 Fe2 C36 86.80(18) . . ?
C36 Fe2 N20 92.59(18) . . ?
C36 Fe2 N24 178.50(16) . . ?
C36 Fe2 N22 91.77(18) . . ?
C36 Fe2 C18 87.8(2) . . ?
N5 Fe1 N3 87.02(16) . . ?
N5 Fe1 N1 89.15(15) . . ?
N1 Fe1 N3 89.21(17) . . ?
C16 Fe1 N3 96.13(16) . . ?
C16 Fe1 N5 88.38(16) . . ?
C16 Fe1 N1 173.99(17) . . ?
C16 Fe1 C32 89.41(17) . . ?
C16 Fe1 C27 84.93(19) . . ?
C32 Fe1 N3 88.86(17) . . ?
C32 Fe1 N5 175.10(18) . . ?
C32 Fe1 N1 93.46(16) . . ?
C27 Fe1 N3 177.00(16) . . ?
C27 Fe1 N5 95.82(18) . . ?
C27 Fe1 N1 89.87(19) . . ?
C27 Fe1 C32 88.34(19) . . ?
N12 N10 Co1 109.1(2) . . ?
C1 N10 Co1 134.2(3) . . ?
C1 N10 N12 104.8(3) . . ?
C4 N11 Co1 117.2(2) . . ?
C4 N11 C6 119.1(3) . . ?
C6 N11 Co1 123.2(3) . . ?
N10 N12 C4 117.6(3) . . ?
C43 N12 N10 111.4(3) . . ?
C43 N12 C4 130.9(3) . . ?
N16 N15 Co1 119.4(2) . . ?
C8 N15 Co1 135.6(3) . . ?
C8 N15 N16 105.0(3) . . ?
N14 N13 Co1 119.1(3) . . ?
C10 N13 Co1 136.1(3) . . ?
C10 N13 N14 104.8(3) . . ?
N13 N14 C12 119.2(3) . . ?
C24 N14 N13 111.6(3) . . ?
C24 N14 C12 129.1(3) . . ?
N15 N16 C12 119.6(3) . . ?
C40 N16 N15 111.4(3) . . ?
C40 N16 C12 128.8(3) . . ?
C16 N9 Co1 171.9(3) . . ?
C22 N17 Co1 170.8(3) . . ?
N21 N20 Fe2 119.3(3) . . ?
C42 N20 Fe2 133.2(3) . . ?
C42 N20 N21 107.2(3) . . ?
N4 N3 Fe1 119.5(3) . . ?
C20 N3 Fe1 133.5(3) . . ?
C20 N3 N4 106.8(4) . . ?
N24 N25 B2 118.4(4) . . ?
C2 N25 N24 109.2(4) . . ?
C2 N25 B2 131.9(4) . . ?
N3 N4 B1 117.9(4) . . ?
C35 N4 N3 110.0(4) . . ?
C35 N4 B1 132.1(4) . . ?
N6 N5 Fe1 118.9(3) . . ?
C28 N5 Fe1 133.7(4) . . ?
C28 N5 N6 107.2(4) . . ?
N25 N24 Fe2 119.0(3) . . ?
C26 N24 Fe2 134.1(3) . . ?
C26 N24 N25 106.8(4) . . ?
N20 N21 B2 118.9(3) . . ?
C29 N21 N20 108.7(4) . . ?
C29 N21 B2 132.4(4) . . ?
N23 N22 Fe2 119.1(3) . . ?
C31 N22 Fe2 133.1(3) . . ?
C31 N22 N23 107.5(3) . . ?
N22 N23 B2 118.6(3) . . ?
C11 N23 N22 109.0(4) . . ?
C11 N23 B2 132.2(4) . . ?
N10 C1 H1 124.4 . . ?
N10 C1 C14 111.2(4) . . ?
C14 C1 H1 124.4 . . ?
N2 N1 Fe1 120.0(3) . . ?
C17 N1 Fe1 132.8(4) . . ?
C17 N1 N2 107.2(4) . . ?
N5 N6 B1 119.2(4) . . ?
C37 N6 N5 108.7(4) . . ?
C37 N6 B1 132.0(5) . . ?
N1 N2 B1 118.2(3) . . ?
C9 N2 N1 109.3(4) . . ?
C9 N2 B1 132.4(5) . . ?
N11 C4 N12 113.5(3) . . ?
N11 C4 C38 123.1(4) . . ?
C38 C4 N12 123.4(4) . . ?
N11 C6 C12 115.1(3) . . ?
N11 C6 C23 122.0(4) . . ?
C23 C6 C12 122.8(4) . . ?
N15 C8 H8 124.6 . . ?
N15 C8 C34 110.8(4) . . ?
C34 C8 H8 124.6 . . ?
C5 O1 H1B 116.8 . . ?
N13 C10 H10 124.4 . . ?
N13 C10 C30 111.2(4) . . ?
C30 C10 H10 124.4 . . ?
N14 C12 N16 108.9(3) . . ?
N14 C12 C6 110.8(3) . . ?
N14 C12 H12 108.4 . . ?
N16 C12 C6 112.0(3) . . ?
N16 C12 H12 108.4 . . ?
C6 C12 H12 108.4 . . ?
C1 C14 H14 127.3 . . ?
C43 C14 C1 105.4(4) . . ?
C43 C14 H14 127.3 . . ?
N9 C16 Fe1 171.2(4) . . ?
N18 C18 Fe2 177.4(4) . . ?
N3 C20 H20 125.1 . . ?
N3 C20 C25 109.9(4) . . ?
C25 C20 H20 125.1 . . ?
N17 C22 Fe2 179.5(4) . . ?
N14 C24 H24 126.5 . . ?
N14 C24 C30 107.0(4) . . ?
C30 C24 H24 126.5 . . ?
N24 C26 H26 124.8 . . ?
N24 C26 C7 110.4(4) . . ?
C7 C26 H26 124.8 . . ?
N5 C28 H28 125.0 . . ?
N5 C28 C3 110.0(5) . . ?
C3 C28 H28 125.0 . . ?
C10 C30 H30 127.3 . . ?
C24 C30 C10 105.4(4) . . ?
C24 C30 H30 127.3 . . ?
N7 C32 Fe1 176.9(4) . . ?
C8 C34 H34 127.4 . . ?
C40 C34 C8 105.3(4) . . ?
C40 C34 H34 127.4 . . ?
N19 C36 Fe2 179.3(4) . . ?
C4 C38 H38 121.6 . . ?
C13 C38 C4 116.7(4) . . ?
C13 C38 H38 121.6 . . ?
N16 C40 C34 107.5(4) . . ?
N16 C40 H40 126.3 . . ?
C34 C40 H40 126.3 . . ?
N20 C42 H42 125.1 . . ?
N20 C42 C33 109.9(4) . . ?
C33 C42 H42 125.1 . . ?
N12 C43 C14 107.2(4) . . ?
N12 C43 H43 126.4 . . ?
C14 C43 H43 126.4 . . ?
N23 C11 H11 125.5 . . ?
N23 C11 C15 108.9(4) . . ?
C15 C11 H11 125.5 . . ?
C6 C23 H23 121.0 . . ?
C6 C23 C13 117.9(4) . . ?
C13 C23 H23 121.0 . . ?
C28 C3 H3 127.4 . . ?
C37 C3 C28 105.2(4) . . ?
C37 C3 H3 127.4 . . ?
C20 C25 H25 127.4 . . ?
C35 C25 C20 105.2(4) . . ?
C35 C25 H25 127.4 . . ?
C38 C13 C23 121.1(4) . . ?
C38 C13 H13 119.5 . . ?
C23 C13 H13 119.5 . . ?
N8 C27 Fe1 178.4(4) . . ?
C26 C7 H7 127.5 . . ?
C2 C7 C26 105.1(4) . . ?
C2 C7 H7 127.5 . . ?
N21 C29 H29 125.5 . . ?
N21 C29 C33 109.1(4) . . ?
C33 C29 H29 125.5 . . ?
C11 C15 H15 127.6 . . ?
C11 C15 C31 104.8(4) . . ?
C31 C15 H15 127.6 . . ?
N22 C31 C15 109.8(4) . . ?
N22 C31 H31 125.1 . . ?
C15 C31 H31 125.1 . . ?
N25 C2 C7 108.5(4) . . ?
N25 C2 H2 125.7 . . ?
C7 C2 H2 125.7 . . ?
C42 C33 H33 127.4 . . ?
C29 C33 C42 105.1(4) . . ?
C29 C33 H33 127.4 . . ?
N1 C17 H17 125.2 . . ?
N1 C17 C19 109.6(5) . . ?
C19 C17 H17 125.2 . . ?
N4 C35 C25 108.1(5) . . ?
N4 C35 H35 126.0 . . ?
C25 C35 H35 126.0 . . ?
N2 C9 H9 125.8 . . ?
N2 C9 C19 108.3(5) . . ?
C19 C9 H9 125.8 . . ?
N6 C37 C3 108.9(5) . . ?
N6 C37 H37 125.5 . . ?
C3 C37 H37 125.5 . . ?
C17 C19 H19 127.2 . . ?
C9 C19 C17 105.5(4) . . ?
C9 C19 H19 127.2 . . ?
N25 B2 H2A 111.7 . . ?
N21 B2 N25 106.2(3) . . ?
N21 B2 N23 107.8(4) . . ?
N21 B2 H2A 111.7 . . ?
N23 B2 N25 107.4(3) . . ?
N23 B2 H2A 111.7 . . ?
N4 B1 H1A 111.7 . . ?
N6 B1 N4 106.7(4) . . ?
N6 B1 H1A 111.7 . . ?
N2 B1 N4 107.1(4) . . ?
N2 B1 N6 107.7(5) . . ?
N2 B1 H1A 111.7 . . ?
C39 O4 H4 103.1 . . ?
O4 C39 H39A 109.3 . . ?
O4 C39 H39B 109.9 . . ?
O4 C39 H39C 109.3 . . ?
H39A C39 H39B 109.5 . . ?
H39A C39 H39C 109.5 . . ?
H39B C39 H39C 109.5 . . ?
O1 C5 H5A 109.5 . . ?
O1 C5 H5B 109.5 . . ?
O1 C5 H5C 109.5 . . ?
H5A C5 H5B 109.5 . . ?
H5A C5 H5C 109.5 . . ?
H5B C5 H5C 109.5 . . ?
C41 O6 H6 116.7 . . ?
O6 C41 H41A 109.1 . . ?
O6 C41 H41B 109.6 . . ?
O6 C41 H41C 109.7 . . ?
H41A C41 H41B 109.5 . . ?
H41A C41 H41C 109.5 . . ?
H41B C41 H41C 109.5 . . ?
H8A O8 H8B 100.5 . . ?
H9A O9 H9B 106.6 . . ?
H5D O5 H5E 115.3 . . ?
H3A O3 H3B 109.9 . . ?
C21 O7 H7A 109.8 . . ?
H2B O2 H2C 123.0 . . ?
O7 C21 H21A 110.5 . . ?
O7 C21 H21B 108.2 . . ?
O7 C21 H21C 109.8 . . ?
H21A C21 H21B 109.5 . . ?
H21A C21 H21C 109.5 . . ?
H21B C21 H21C 109.5 . . ?

loop_
_geom_bond_atom_site_label_1
_geom_bond_atom_site_label_2
_geom_bond_distance
_geom_bond_site_symmetry_2
_geom_bond_publ_flag
Co1 N10 2.187(3) . ?
Co1 N11 2.120(3) . ?
Co1 N15 2.143(3) . ?
Co1 N13 2.162(3) . ?
Co1 N9 2.084(4) . ?
Co1 N17 2.045(3) . ?
Fe2 N20 1.959(3) . ?
Fe2 N24 1.983(4) . ?
Fe2 N22 1.983(3) . ?
Fe2 C18 1.923(4) . ?
Fe2 C22 1.905(4) . ?
Fe2 C36 1.914(5) . ?
Fe1 N3 1.986(4) . ?
Fe1 N5 1.971(4) . ?
Fe1 N1 1.973(4) . ?
Fe1 C16 1.904(4) . ?
Fe1 C32 1.935(4) . ?
Fe1 C27 1.915(6) . ?
N10 N12 1.371(4) . ?
N10 C1 1.327(5) . ?
N11 C4 1.326(5) . ?
N11 C6 1.348(5) . ?
N12 C4 1.401(5) . ?
N12 C43 1.354(5) . ?
N15 N16 1.357(4) . ?
N15 C8 1.342(5) . ?
N13 N14 1.365(5) . ?
N13 C10 1.333(5) . ?
N14 C12 1.454(5) . ?
N14 C24 1.351(5) . ?
N16 C12 1.461(5) . ?
N16 C40 1.351(5) . ?
N9 C16 1.159(6) . ?
N17 C22 1.147(5) . ?
N20 N21 1.361(5) . ?
N20 C42 1.335(6) . ?
N3 N4 1.363(5) . ?
N3 C20 1.332(6) . ?
N25 N24 1.365(5) . ?
N25 C2 1.346(6) . ?
N25 B2 1.548(6) . ?
N4 C35 1.333(7) . ?
N4 B1 1.550(6) . ?
N5 N6 1.368(6) . ?
N5 C28 1.341(6) . ?
N24 C26 1.339(6) . ?
N21 C29 1.347(5) . ?
N21 B2 1.533(6) . ?
N22 N23 1.363(5) . ?
N22 C31 1.336(6) . ?
N23 C11 1.345(5) . ?
N23 B2 1.535(6) . ?
C1 H1 0.9500 . ?
C1 C14 1.408(6) . ?
N1 N2 1.361(6) . ?
N1 C17 1.340(6) . ?
N6 C37 1.344(6) . ?
N6 B1 1.535(7) . ?
N2 C9 1.349(6) . ?
N2 B1 1.533(7) . ?
N7 C32 1.149(6) . ?
C4 C38 1.396(5) . ?
C6 C12 1.513(6) . ?
C6 C23 1.379(5) . ?
C8 H8 0.9500 . ?
C8 C34 1.400(6) . ?
O1 H1B 0.7533 . ?
O1 C5 1.437(7) . ?
C10 H10 0.9500 . ?
C10 C30 1.398(6) . ?
C12 H12 1.0000 . ?
C14 H14 0.9500 . ?
C14 C43 1.364(6) . ?
N18 C18 1.159(6) . ?
C20 H20 0.9500 . ?
C20 C25 1.391(7) . ?
C24 H24 0.9500 . ?
C24 C30 1.370(6) . ?
C26 H26 0.9500 . ?
C26 C7 1.383(7) . ?
C28 H28 0.9500 . ?
C28 C3 1.382(7) . ?
C30 H30 0.9500 . ?
C34 H34 0.9500 . ?
C34 C40 1.367(6) . ?
C36 N19 1.144(7) . ?
N8 C27 1.148(7) . ?
C38 H38 0.9500 . ?
C38 C13 1.382(6) . ?
C40 H40 0.9500 . ?
C42 H42 0.9500 . ?
C42 C33 1.389(6) . ?
C43 H43 0.9500 . ?
C11 H11 0.9500 . ?
C11 C15 1.382(7) . ?
C23 H23 0.9500 . ?
C23 C13 1.384(6) . ?
C3 H3 0.9500 . ?
C3 C37 1.381(8) . ?
C25 H25 0.9500 . ?
C25 C35 1.384(6) . ?
C13 H13 0.9500 . ?
C7 H7 0.9500 . ?
C7 C2 1.382(7) . ?
C29 H29 0.9500 . ?
C29 C33 1.366(7) . ?
C15 H15 0.9500 . ?
C15 C31 1.399(6) . ?
C31 H31 0.9500 . ?
C2 H2 0.9500 . ?
C33 H33 0.9500 . ?
C17 H17 0.9500 . ?
C17 C19 1.391(7) . ?
C35 H35 0.9500 . ?
C9 H9 0.9500 . ?
C9 C19 1.376(9) . ?
C37 H37 0.9500 . ?
C19 H19 0.9500 . ?
B2 H2A 1.0000 . ?
B1 H1A 1.0000 . ?
O4 H4 0.8316 . ?
O4 C39 1.408(8) . ?
C39 H39A 0.9801 . ?
C39 H39B 0.9801 . ?
C39 H39C 0.9798 . ?
C5 H5A 0.9800 . ?
C5 H5B 0.9800 . ?
C5 H5C 0.9800 . ?
O6 H6 0.8095 . ?
O6 C41 1.448(12) . ?
C41 H41A 0.9800 . ?
C41 H41B 0.9799 . ?
C41 H41C 0.9801 . ?
O8 H8A 0.8270 . ?
O8 H8B 0.8699 . ?
O9 H9A 0.8700 . ?
O9 H9B 0.9043 . ?
O5 H5D 0.8342 . ?
O5 H5E 0.8280 . ?
O3 H3A 0.8699 . ?
O3 H3B 0.8101 . ?
O7 H7A 0.8577 . ?
O7 C21 1.255(12) . ?
O2 H2B 0.6984 . ?
O2 H2C 0.8703 . ?
C21 H21A 0.9802 . ?
C21 H21B 0.9799 . ?
C21 H21C 0.9800 . ?

loop_
_geom_torsion_atom_site_label_1
_geom_torsion_atom_site_label_2
_geom_torsion_atom_site_label_3
_geom_torsion_atom_site_label_4
_geom_torsion
_geom_torsion_site_symmetry_1
_geom_torsion_site_symmetry_2
_geom_torsion_site_symmetry_3
_geom_torsion_site_symmetry_4
_geom_torsion_publ_flag
Co1 N10 N12 C4 -29.2(4) . . . . ?
Co1 N10 N12 C43 148.5(3) . . . . ?
Co1 N10 C1 C14 -136.9(3) . . . . ?
Co1 N11 C4 N12 13.1(4) . . . . ?
Co1 N11 C4 C38 -167.9(3) . . . . ?
Co1 N11 C6 C12 -9.9(5) . . . . ?
Co1 N11 C6 C23 168.3(3) . . . . ?
Co1 N15 N16 C12 -4.6(5) . . . . ?
Co1 N15 N16 C40 -179.2(3) . . . . ?
Co1 N15 C8 C34 179.5(3) . . . . ?
Co1 N13 N14 C12 -5.2(5) . . . . ?
Co1 N13 N14 C24 179.2(3) . . . . ?
Co1 N13 C10 C30 -178.7(3) . . . . ?
Fe2 N20 N21 C29 174.5(3) . . . . ?
Fe2 N20 N21 B2 -5.1(5) . . . . ?
Fe2 N20 C42 C33 -173.9(3) . . . . ?
Fe2 N24 C26 C7 176.4(3) . . . . ?
Fe2 N22 N23 C11 173.3(3) . . . . ?
Fe2 N22 N23 B2 -2.5(5) . . . . ?
Fe2 N22 C31 C15 -172.6(4) . . . . ?
Fe1 N3 N4 C35 175.2(3) . . . . ?
Fe1 N3 N4 B1 -7.4(5) . . . . ?
Fe1 N3 C20 C25 -174.1(3) . . . . ?
Fe1 N5 N6 C37 175.6(3) . . . . ?
Fe1 N5 N6 B1 -2.0(5) . . . . ?
Fe1 N5 C28 C3 -174.2(3) . . . . ?
Fe1 N1 N2 C9 177.1(3) . . . . ?
Fe1 N1 N2 B1 -2.8(5) . . . . ?
Fe1 N1 C17 C19 -176.2(3) . . . . ?
N10 N12 C4 N11 12.0(5) . . . . ?
N10 N12 C4 C38 -166.9(4) . . . . ?
N10 N12 C43 C14 0.4(5) . . . . ?
N10 C1 C14 C43 0.2(5) . . . . ?
N11 C4 C38 C13 -2.1(6) . . . . ?
N11 C6 C12 N14 67.5(4) . . . . ?
N11 C6 C12 N16 -54.2(4) . . . . ?
N11 C6 C23 C13 0.4(6) . . . . ?
N12 N10 C1 C14 0.0(4) . . . . ?
N12 C4 C38 C13 176.8(4) . . . . ?
N15 N16 C12 N14 -59.6(4) . . . . ?
N15 N16 C12 C6 63.2(4) . . . . ?
N15 N16 C40 C34 -0.5(5) . . . . ?
N15 C8 C34 C40 -0.6(5) . . . . ?
N13 N14 C12 N16 65.2(4) . . . . ?
N13 N14 C12 C6 -58.4(4) . . . . ?
N13 N14 C24 C30 -0.5(5) . . . . ?
N13 C10 C30 C24 0.0(5) . . . . ?
N14 N13 C10 C30 -0.3(5) . . . . ?
N14 C24 C30 C10 0.3(5) . . . . ?
N16 N15 C8 C34 0.3(5) . . . . ?
N20 N21 C29 C33 0.5(5) . . . . ?
N20 N21 B2 N25 61.0(5) . . . . ?
N20 N21 B2 N23 -53.9(5) . . . . ?
N20 C42 C33 C29 0.8(5) . . . . ?
N3 N4 C35 C25 0.0(5) . . . . ?
N3 N4 B1 N6 -52.9(5) . . . . ?
N3 N4 B1 N2 62.1(5) . . . . ?
N3 C20 C25 C35 -0.5(5) . . . . ?
N25 N24 C26 C7 -0.2(4) . . . . ?
N4 N3 C20 C25 0.6(5) . . . . ?
N5 N6 C37 C3 -0.7(5) . . . . ?
N5 N6 B1 N4 58.9(6) . . . . ?
N5 N6 B1 N2 -55.7(5) . . . . ?
N5 C28 C3 C37 -0.1(5) . . . . ?
N24 N25 C2 C7 -0.4(5) . . . . ?
N24 N25 B2 N21 -55.6(5) . . . . ?
N24 N25 B2 N23 59.6(5) . . . . ?
N24 C26 C7 C2 0.0(5) . . . . ?
N21 N20 C42 C33 -0.5(5) . . . . ?
N21 C29 C33 C42 -0.7(5) . . . . ?
N22 N23 C11 C15 1.0(5) . . . . ?
N22 N23 B2 N25 -56.0(5) . . . . ?
N22 N23 B2 N21 58.0(5) . . . . ?
N23 N22 C31 C15 0.4(6) . . . . ?
N23 C11 C15 C31 -0.7(6) . . . . ?
C1 N10 N12 C4 -178.0(3) . . . . ?
C1 N10 N12 C43 -0.3(4) . . . . ?
C1 C14 C43 N12 -0.4(5) . . . . ?
N1 N2 C9 C19 -0.6(5) . . . . ?
N1 N2 B1 N4 -56.1(5) . . . . ?
N1 N2 B1 N6 58.3(5) . . . . ?
N1 C17 C19 C9 -0.5(6) . . . . ?
N6 N5 C28 C3 -0.3(5) . . . . ?
N2 N1 C17 C19 0.1(5) . . . . ?
N2 C9 C19 C17 0.6(6) . . . . ?
C4 N11 C6 C12 178.5(3) . . . . ?
C4 N11 C6 C23 -3.3(6) . . . . ?
C4 N12 C43 C14 177.7(4) . . . . ?
C4 C38 C13 C23 -0.9(7) . . . . ?
C6 N11 C4 N12 -174.8(3) . . . . ?
C6 N11 C4 C38 4.1(6) . . . . ?
C6 C23 C13 C38 1.6(7) . . . . ?
C8 N15 N16 C12 174.8(3) . . . . ?
C8 N15 N16 C40 0.2(4) . . . . ?
C8 C34 C40 N16 0.7(5) . . . . ?
C10 N13 N14 C12 176.1(3) . . . . ?
C10 N13 N14 C24 0.5(5) . . . . ?
C12 N14 C24 C30 -175.5(4) . . . . ?
C12 N16 C40 C34 -174.6(4) . . . . ?
C12 C6 C23 C13 178.5(4) . . . . ?
C20 N3 N4 C35 -0.3(5) . . . . ?
C20 N3 N4 B1 177.1(4) . . . . ?
C20 C25 C35 N4 0.3(5) . . . . ?
C24 N14 C12 N16 -120.1(4) . . . . ?
C24 N14 C12 C6 116.3(4) . . . . ?
C26 C7 C2 N25 0.3(5) . . . . ?
C28 N5 N6 C37 0.6(5) . . . . ?
C28 N5 N6 B1 -176.9(4) . . . . ?
C28 C3 C37 N6 0.5(5) . . . . ?
C40 N16 C12 N14 114.0(4) . . . . ?
C40 N16 C12 C6 -123.2(4) . . . . ?
C42 N20 N21 C29 0.0(5) . . . . ?
C42 N20 N21 B2 -179.6(4) . . . . ?
C43 N12 C4 N11 -165.2(4) . . . . ?
C43 N12 C4 C38 15.9(7) . . . . ?
C11 N23 B2 N25 129.2(5) . . . . ?
C11 N23 B2 N21 -116.7(5) . . . . ?
C11 C15 C31 N22 0.1(6) . . . . ?
C23 C6 C12 N14 -110.7(4) . . . . ?
C23 C6 C12 N16 127.5(4) . . . . ?
C29 N21 B2 N25 -118.5(5) . . . . ?
C29 N21 B2 N23 126.6(5) . . . . ?
C31 N22 N23 C11 -0.9(5) . . . . ?
C31 N22 N23 B2 -176.8(4) . . . . ?
C2 N25 N24 Fe2 -176.9(3) . . . . ?
C2 N25 N24 C26 0.4(4) . . . . ?
C2 N25 B2 N21 116.3(5) . . . . ?
C2 N25 B2 N23 -128.5(5) . . . . ?
C17 N1 N2 C9 0.3(5) . . . . ?
C17 N1 N2 B1 -179.6(4) . . . . ?
C35 N4 B1 N6 123.8(5) . . . . ?
C35 N4 B1 N2 -121.1(5) . . . . ?
C9 N2 B1 N4 123.9(5) . . . . ?
C9 N2 B1 N6 -121.7(5) . . . . ?
C37 N6 B1 N4 -117.9(5) . . . . ?
C37 N6 B1 N2 127.4(5) . . . . ?
B2 N25 N24 Fe2 -3.2(5) . . . . ?
B2 N25 N24 C26 174.0(3) . . . . ?
B2 N25 C2 C7 -172.9(4) . . . . ?
B2 N21 C29 C33 180.0(5) . . . . ?
B2 N23 C11 C15 176.1(5) . . . . ?
B1 N4 C35 C25 -177.0(4) . . . . ?
B1 N6 C37 C3 176.4(5) . . . . ?
B1 N2 C9 C19 179.3(5) . . . . ?
